data_1573974
loop_
_publ_author_name
'Janetzki, Jett T.'
'Brown, Dominic S.'
'Daumann, Florian'
'Ismail, I. Haseena'
'Gable, Robert W.'
'Hay, Moya A.'
'Mulder, Roger J.'
'Starikova, Alyona A.'
'Weber, Birgit'
'Giansiracusa, Marcus J.'
'Boskovic, Colette'

_publ_section_title
;
 Thermal- and light-induced valence tautomerism with a concerted spin
 transition in an iron tris(diimine) complex.
;
_journal_issue 14
_journal_name_full 'Chemical science'
_journal_page_first 5857
_journal_page_last 5871
_journal_paper_doi 10.1039/d4sc07798a
_journal_volume 16
_journal_year 2025
_chemical_absolute_configuration unk
_chemical_formula_moiety 'C72 H48 Co N6, 2(C24 H20 B), 1[CH2Cl2], 2[C6H14O]'
_chemical_formula_sum 'C133 H118 B2 Cl2 Co N6 O2'
_chemical_formula_weight 1983.78
_space_group_crystal_system monoclinic
_space_group_IT_number 15
_space_group_name_Hall '-C 2yc'
_space_group_name_H-M_alt 'C 1 2/c 1'
_atom_sites_solution_hydrogens geom
_atom_sites_solution_primary dual
_audit_creation_date 2023-11-10
_audit_creation_method
;
Olex2 1.3
(compiled 2020.11.12 svn.r5f609507 for OlexSys, GUI svn.r6408)
;
_audit_update_record
;
2024-10-24 deposited with the CCDC.	2025-02-24 downloaded from the CCDC.
;
_cell_angle_alpha 90
_cell_angle_beta 114.30(3)
_cell_angle_gamma 90
_cell_formula_units_Z 4
_cell_length_a 27.429(6)
_cell_length_b 13.479(3)
_cell_length_c 29.817(6)
_cell_measurement_reflns_used 1453
_cell_measurement_temperature 100(2)
_cell_measurement_theta_max 28.51
_cell_measurement_theta_min 2.04
_cell_volume 10047(4)
_computing_cell_refinement 'XDS (Kabsch, 1993)'
_computing_data_collection 'AS QEQUI'
_computing_data_reduction 'XDS (Kabsch, 1993)'
_computing_molecular_graphics 'Olex2 1.3 (Dolomanov et al., 2009)'
_computing_publication_material 'Olex2 1.3 (Dolomanov et al., 2009)'
_computing_structure_refinement 'ShelXL (Sheldrick, 2015)'
_computing_structure_solution 'ShelXT (Sheldrick, 2015)'
_diffrn_ambient_temperature 100.00(2)
_diffrn_detector 'CCD plate'
_diffrn_measured_fraction_theta_full 0.986
_diffrn_measured_fraction_theta_max 0.828
_diffrn_measurement_device synchrotron
_diffrn_measurement_device_type 'Dectris Eiger 16M'
_diffrn_measurement_method 'Omega Scan'
_diffrn_radiation_monochromator 'Silicon Double Crystal'
_diffrn_radiation_probe x-ray
_diffrn_radiation_type Synchrotron
_diffrn_radiation_wavelength 0.71076
_diffrn_reflns_av_R_equivalents 0.0711
_diffrn_reflns_av_unetI/netI 0.0403
_diffrn_reflns_Laue_measured_fraction_full 0.986
_diffrn_reflns_Laue_measured_fraction_max 0.828
_diffrn_reflns_limit_h_max 40
_diffrn_reflns_limit_h_min -40
_diffrn_reflns_limit_k_max 19
_diffrn_reflns_limit_k_min -19
_diffrn_reflns_limit_l_max 38
_diffrn_reflns_limit_l_min -37
_diffrn_reflns_number 104807
_diffrn_reflns_point_group_measured_fraction_full 0.986
_diffrn_reflns_point_group_measured_fraction_max 0.828
_diffrn_reflns_theta_full 25.243
_diffrn_reflns_theta_max 32.436
_diffrn_reflns_theta_min 1.629
_diffrn_source 'MX2 Beamline Australian Synchrotron'
_exptl_absorpt_coefficient_mu 0.285
_exptl_absorpt_correction_T_max 0.7464
_exptl_absorpt_correction_T_min 0.5398
_exptl_absorpt_correction_type multi-scan
_exptl_absorpt_process_details 'SADABS-2012/1 (Bruker,2012)'
_exptl_crystal_colour 'clear dark red'
_exptl_crystal_colour_lustre clear
_exptl_crystal_colour_modifier dark
_exptl_crystal_colour_primary red
_exptl_crystal_density_diffrn 1.311
_exptl_crystal_density_method 'not measured'
_exptl_crystal_description plate
_exptl_crystal_F_000 4180
_exptl_crystal_recrystallization_method '50 mg sample in 3 mL dichloromethane layered with 6 mL diisopropylether'
_exptl_crystal_size_max 0.27
_exptl_crystal_size_mid 0.2
_exptl_crystal_size_min 0.13
_refine_diff_density_max 0.722
_refine_diff_density_min -0.727
_refine_diff_density_rms 0.059
_refine_ls_extinction_coef 0.0031(4)
_refine_ls_extinction_expression Fc^*^=kFc[1+0.001xFc^2^\l^3^/sin(2\q)]^-1/4^
_refine_ls_extinction_method 'SHELXL-2019/2 (Sheldrick 2019)'
_refine_ls_goodness_of_fit_ref 1.111
_refine_ls_hydrogen_treatment constr
_refine_ls_matrix_type full
_refine_ls_number_parameters 584
_refine_ls_number_reflns 14973
_refine_ls_number_restraints 0
_refine_ls_restrained_S_all 1.111
_refine_ls_R_factor_all 0.0609
_refine_ls_R_factor_gt 0.0558
_refine_ls_shift/su_max 0.001
_refine_ls_shift/su_mean 0.000
_refine_ls_structure_factor_coef Fsqd
_refine_ls_weighting_details 'w=1/[\s^2^(Fo^2^)+(0.1143P)^2^+1.0326P] where P=(Fo^2^+2Fc^2^)/3'
_refine_ls_weighting_scheme calc
_refine_ls_wR_factor_gt 0.1750
_refine_ls_wR_factor_ref 0.1813
_reflns_Friedel_coverage 0.000
_reflns_number_gt 12597
_reflns_number_total 14973
_reflns_threshold_expression 'I > 2\s(I)'
_cod_data_source_file d4sc07798a3.cif
_cod_data_source_block jj2-069-dcmiprether
_cod_depositor_comments 'Adding full bibliography for 1573969--1573979.cif.'
_cod_database_code 1573974
_shelx_shelxl_version_number 2019/3
_shelx_space_group_comment
;
The symmetry employed for this shelxl refinement is uniquely defined
by the following loop, which should always be used as a source of
symmetry information in preference to the above space-group names.
They are only intended as comments.
;
_shelx_estimated_absorpt_t_max 0.964
_shelx_estimated_absorpt_t_min 0.927
_olex2_refinement_description
;
1. Others
 Fixed Sof: Co1(0.5) C27(0.5) C31(0.5)
 Fixed U12: Co1(0) C27(0) C31(0)
 Fixed U23: Co1(0) C27(0) C31(0)
 Fixed Uiso: H4(0.061) H5(0.067) H6(0.068) H10(0.056) H11(0.063) H12(0.065)
 H14(0.053) H15(0.062) H16(0.069) H17(0.068) H18(0.06) H20(0.072) H21(0.093)
 H22(0.101) H23(0.091) H24(0.066) H28(0.06) H29(0.073) H30(0.08) H33(0.055)
 H34(0.064) H35(0.065) H36(0.061) H37(0.054) H39(0.061) H40(0.066) H41(0.066)
 H42(0.066) H43(0.062) H45(0.072) H46(0.081) H47(0.083) H48(0.079) H49(0.068)
 H51(0.06) H52(0.065) H53(0.072) H54(0.075) H55(0.069) H57(0.061) H58(0.068)
 H59(0.068) H60(0.067) H61(0.062)
 Fixed X: Co1(0.5) H4(0.296927) H5(0.245408) H6(0.284757) H10(0.514792)
 H11(0.466252) H12(0.374425) H14(0.395247) H15(0.32321) H16(0.26037)
 H17(0.26811) H18(0.339456) H20(0.567693) H21(0.644305) H22(0.675255)
 H23(0.634786) H24(0.559943) C27(0.5) H28(0.479185) H29(0.482316) H30(0.49395)
 C31(0.5) H33(0.546626) H34(0.524336) H35(0.438738) H36(0.375662) H37(0.397235)
 H39(0.049906) H40(-0.04245) H41(-0.090578) H42(-0.04411) H43(0.04865)
 H45(0.107321) H46(0.142212) H47(0.210053) H48(0.242937) H49(0.207485)
 H51(0.150696) H52(0.16148) H53(0.151865) H54(0.131355) H55(0.121594)
 H57(0.222353) H58(0.267314) H59(0.228433) H60(0.14355) H61(0.098677)
 Fixed Y: H4(0.218581) H5(0.114633) H6(0.002375) H10(0.025882) H11(-0.076867)
 H12(-0.073564) H14(0.474291) H15(0.565381) H16(0.488285) H17(0.321114)
 H18(0.228296) H20(0.24426) H21(0.163259) H22(0.021497) H23(-0.035154)
 H24(0.048286) H28(0.630406) H29(0.805367) H30(0.897275) H33(0.379049)
 H34(0.373113) H35(0.418483) H36(0.470795) H37(0.476745) H39(0.372325)
 H40(0.371192) H41(0.263381) H42(0.15686) H43(0.160163) H45(0.31671)
 H46(0.274596) H47(0.156321) H48(0.083114) H49(0.126093) H51(0.2727)
 H52(0.154345) H53(-0.013915) H54(-0.061435) H55(0.05675) H57(0.315239)
 H58(0.464566) H59(0.611768) H60(0.605551) H61(0.456116)
 Fixed Z: Co1(0.75) H4(0.623313) H5(0.556807) H6(0.524224) H10(0.630543)
 H11(0.562987) H12(0.525859) H14(0.6771) H15(0.678233) H16(0.700376)
 H17(0.720211) H18(0.718523) H20(0.656626) H21(0.659115) H22(0.705937)
 H23(0.755304) H24(0.756424) C27(0.75) H28(0.848473) H29(0.851386)
 H30(0.791717) C31(0.75) H33(0.879169) H34(0.946983) H35(0.937759)
 H36(0.861713) H37(0.793532) H39(0.490565) H40(0.454005) H41(0.482333)
 H42(0.547729) H43(0.585112) H45(0.645118) H46(0.727352) H47(0.758303)
 H48(0.704986) H49(0.622528) H51(0.482022) H52(0.430716) H53(0.443522)
 H54(0.509022) H55(0.560724) H57(0.562712) H58(0.573) H59(0.58402)
 H60(0.584382) H61(0.574652)
;
_smtbx_masks_void_probe_radius 1.2
_smtbx_masks_void_truncation_radius 1.2
_olex2_submission_special_instructions 'No special instructions were received'

loop_
_space_group_symop_operation_xyz
'x, y, z'
'-x, y, -z+1/2'
'x+1/2, y+1/2, z'
'-x+1/2, y+1/2, -z+1/2'
'-x, -y, -z'
'x, -y, z-1/2'
'-x+1/2, -y+1/2, -z'
'x+1/2, -y+1/2, z-1/2'

loop_
_atom_site_label
_atom_site_type_symbol
_atom_site_fract_x
_atom_site_fract_y
_atom_site_fract_z
_atom_site_U_iso_or_equiv
_atom_site_adp_type
_atom_site_occupancy
_atom_site_site_symmetry_order
_atom_site_calc_flag
_atom_site_refinement_flags_posn
_atom_site_refinement_flags_adp
_atom_site_refinement_flags_occupancy
_atom_site_disorder_assembly
_atom_site_disorder_group
Co1 Co 0.500000 0.31040(2) 0.750000 0.03786(8) Uani 1 2 d S T P . .
N1 N 0.41892(4) 0.29028(7) 0.69708(4) 0.0402(2) Uani 1 1 d . . . . .
N2 N 0.50864(4) 0.19797(7) 0.70354(4) 0.0412(2) Uani 1 1 d . . . . .
N3 N 0.48806(4) 0.43256(7) 0.78934(4) 0.03799(19) Uani 1 1 d . . . . .
C1 C 0.41331(5) 0.21592(9) 0.66841(5) 0.0407(2) Uani 1 1 d . . . . .
C2 C 0.46408(5) 0.16828(9) 0.67095(5) 0.0408(2) Uani 1 1 d . . . . .
C3 C 0.36862(5) 0.16476(9) 0.62957(5) 0.0445(3) Uani 1 1 d . . . . .
C4 C 0.31387(6) 0.17247(11) 0.61026(6) 0.0508(3) Uani 1 1 d . . . . .
H4 H 0.296927 0.218581 0.623313 0.061 Uiso 1 1 calc R U . . .
C5 C 0.28332(6) 0.10996(12) 0.57042(6) 0.0559(3) Uani 1 1 d . . . . .
H5 H 0.245408 0.114633 0.556807 0.067 Uiso 1 1 calc R U . . .
C6 C 0.30673(6) 0.04302(12) 0.55093(6) 0.0563(3) Uani 1 1 d . . . . .
H6 H 0.284757 0.002375 0.524224 0.068 Uiso 1 1 calc R U . . .
C7 C 0.36280(6) 0.03311(10) 0.56967(5) 0.0501(3) Uani 1 1 d . . . . .
C8 C 0.39264(5) 0.09461(9) 0.60957(5) 0.0446(3) Uani 1 1 d . . . . .
C9 C 0.44886(5) 0.09297(9) 0.63223(5) 0.0431(2) Uani 1 1 d . . . . .
C10 C 0.47683(6) 0.02856(9) 0.61537(5) 0.0464(3) Uani 1 1 d . . . . .
H10 H 0.514792 0.025882 0.630543 0.056 Uiso 1 1 calc R U . . .
C11 C 0.44753(7) -0.03278(10) 0.57517(6) 0.0522(3) Uani 1 1 d . . . . .
H11 H 0.466252 -0.076867 0.562987 0.063 Uiso 1 1 calc R U . . .
C12 C 0.39271(7) -0.03093(11) 0.55300(6) 0.0542(3) Uani 1 1 d . . . . .
H12 H 0.374425 -0.073564 0.525859 0.065 Uiso 1 1 calc R U . . .
C13 C 0.37351(5) 0.34280(9) 0.69690(5) 0.0422(2) Uani 1 1 d . . . . .
C14 C 0.36918(5) 0.44282(9) 0.68554(5) 0.0439(2) Uani 1 1 d . . . . .
H14 H 0.395247 0.474291 0.677100 0.053 Uiso 1 1 calc R U . . .
C15 C 0.32669(6) 0.49691(11) 0.68651(6) 0.0520(3) Uani 1 1 d . . . . .
H15 H 0.323210 0.565381 0.678233 0.062 Uiso 1 1 calc R U . . .
C16 C 0.28939(6) 0.45105(12) 0.69954(6) 0.0577(4) Uani 1 1 d . . . . .
H16 H 0.260370 0.488285 0.700376 0.069 Uiso 1 1 calc R U . . .
C17 C 0.29398(6) 0.35200(13) 0.71130(6) 0.0570(3) Uani 1 1 d . . . . .
H17 H 0.268110 0.321114 0.720211 0.068 Uiso 1 1 calc R U . . .
C18 C 0.33616(6) 0.29676(11) 0.71023(6) 0.0500(3) Uani 1 1 d . . . . .
H18 H 0.339456 0.228296 0.718523 0.060 Uiso 1 1 calc R U . . .
C19 C 0.55636(5) 0.15147(10) 0.70549(5) 0.0473(3) Uani 1 1 d . . . . .
C20 C 0.58122(7) 0.18743(12) 0.67679(7) 0.0602(4) Uani 1 1 d . . . . .
H20 H 0.567693 0.244260 0.656626 0.072 Uiso 1 1 calc R U . . .
C21 C 0.62632(8) 0.13874(17) 0.67809(9) 0.0773(6) Uani 1 1 d . . . . .
H21 H 0.644305 0.163259 0.659115 0.093 Uiso 1 1 calc R U . . .
C22 C 0.64519(7) 0.05570(18) 0.70642(9) 0.0842(7) Uani 1 1 d . . . . .
H22 H 0.675255 0.021497 0.705937 0.101 Uiso 1 1 calc R U . . .
C23 C 0.62108(7) 0.02185(15) 0.73532(8) 0.0754(5) Uani 1 1 d . . . . .
H23 H 0.634786 -0.035154 0.755304 0.091 Uiso 1 1 calc R U . . .
C24 C 0.57632(6) 0.07057(11) 0.73570(6) 0.0554(3) Uani 1 1 d . . . . .
H24 H 0.559943 0.048286 0.756424 0.066 Uiso 1 1 calc R U . . .
C25 C 0.49372(4) 0.51634(8) 0.77223(4) 0.0374(2) Uani 1 1 d . . . . .
C26 C 0.49151(5) 0.62009(9) 0.78597(5) 0.0425(2) Uani 1 1 d . . . . .
C27 C 0.500000 0.67659(13) 0.750000 0.0457(4) Uani 1 2 d S T P . .
C28 C 0.48476(6) 0.66719(10) 0.82381(6) 0.0501(3) Uani 1 1 d . . . . .
H28 H 0.479185 0.630406 0.848473 0.060 Uiso 1 1 calc R U . . .
C29 C 0.48633(7) 0.77194(11) 0.82506(7) 0.0605(4) Uani 1 1 d . . . . .
H29 H 0.482316 0.805367 0.851386 0.073 Uiso 1 1 calc R U . . .
C30 C 0.49343(8) 0.82693(11) 0.78960(7) 0.0663(4) Uani 1 1 d . . . . .
H30 H 0.493950 0.897275 0.791717 0.080 Uiso 1 1 calc R U . . .
C31 C 0.500000 0.78080(15) 0.750000 0.0574(5) Uani 1 2 d S T P . .
C32 C 0.47421(5) 0.42952(8) 0.83071(4) 0.0395(2) Uani 1 1 d . . . . .
C33 C 0.51190(6) 0.39799(10) 0.87571(5) 0.0459(3) Uani 1 1 d . . . . .
H33 H 0.546626 0.379049 0.879169 0.055 Uiso 1 1 calc R U . . .
C34 C 0.49861(7) 0.39421(11) 0.91582(5) 0.0536(3) Uani 1 1 d . . . . .
H34 H 0.524336 0.373113 0.946983 0.064 Uiso 1 1 calc R U . . .
C35 C 0.44788(7) 0.42120(11) 0.91032(6) 0.0544(3) Uani 1 1 d . . . . .
H35 H 0.438738 0.418483 0.937759 0.065 Uiso 1 1 calc R U . . .
C36 C 0.41042(6) 0.45212(11) 0.86514(6) 0.0512(3) Uani 1 1 d . . . . .
H36 H 0.375662 0.470795 0.861713 0.061 Uiso 1 1 calc R U . . .
C37 C 0.42309(5) 0.45614(10) 0.82473(5) 0.0448(3) Uani 1 1 d . . . . .
H37 H 0.397235 0.476745 0.793532 0.054 Uiso 1 1 calc R U . . .
C38 C 0.06056(5) 0.26741(10) 0.54258(5) 0.0472(3) Uani 1 1 d . . . . .
C39 C 0.03119(6) 0.32848(11) 0.50288(6) 0.0511(3) Uani 1 1 d . . . . .
H39 H 0.049906 0.372325 0.490565 0.061 Uiso 1 1 calc R U . . .
C40 C -0.02398(6) 0.32779(12) 0.48075(6) 0.0547(3) Uani 1 1 d . . . . .
H40 H -0.042450 0.371192 0.454005 0.066 Uiso 1 1 calc R U . . .
C41 C -0.05259(6) 0.26397(12) 0.49741(6) 0.0547(3) Uani 1 1 d . . . . .
H41 H -0.090578 0.263381 0.482333 0.066 Uiso 1 1 calc R U . . .
C42 C -0.02507(6) 0.20150(12) 0.53614(6) 0.0547(3) Uani 1 1 d . . . . .
H42 H -0.044110 0.156860 0.547729 0.066 Uiso 1 1 calc R U . . .
C43 C 0.03044(6) 0.20360(11) 0.55831(6) 0.0517(3) Uani 1 1 d . . . . .
H43 H 0.048650 0.160163 0.585112 0.062 Uiso 1 1 calc R U . . .
C44 C 0.15150(6) 0.22423(11) 0.62288(6) 0.0518(3) Uani 1 1 d . . . . .
C45 C 0.13463(7) 0.26778(14) 0.65674(6) 0.0604(4) Uani 1 1 d . . . . .
H45 H 0.107321 0.316710 0.645118 0.072 Uiso 1 1 calc R U . . .
C46 C 0.15556(8) 0.24343(16) 0.70611(7) 0.0674(4) Uani 1 1 d . . . . .
H46 H 0.142212 0.274596 0.727352 0.081 Uiso 1 1 calc R U . . .
C47 C 0.19571(8) 0.17411(15) 0.72449(7) 0.0692(5) Uani 1 1 d . . . . .
H47 H 0.210053 0.156321 0.758303 0.083 Uiso 1 1 calc R U . . .
C48 C 0.21491(7) 0.13057(14) 0.69280(7) 0.0656(4) Uani 1 1 d . . . . .
H48 H 0.242937 0.083114 0.704986 0.079 Uiso 1 1 calc R U . . .
C49 C 0.19327(6) 0.15618(12) 0.64337(6) 0.0564(3) Uani 1 1 d . . . . .
H49 H 0.207485 0.126093 0.622528 0.068 Uiso 1 1 calc R U . . .
C50 C 0.13648(6) 0.17933(10) 0.52882(6) 0.0489(3) Uani 1 1 d . . . . .
C51 C 0.14733(6) 0.20458(11) 0.48842(6) 0.0498(3) Uani 1 1 d . . . . .
H51 H 0.150696 0.272700 0.482022 0.060 Uiso 1 1 calc R U . . .
C52 C 0.15335(6) 0.13404(12) 0.45737(6) 0.0542(3) Uani 1 1 d . . . . .
H52 H 0.161480 0.154345 0.430716 0.065 Uiso 1 1 calc R U . . .
C53 C 0.14765(7) 0.03456(12) 0.46478(7) 0.0598(4) Uani 1 1 d . . . . .
H53 H 0.151865 -0.013915 0.443522 0.072 Uiso 1 1 calc R U . . .
C54 C 0.13574(7) 0.00676(12) 0.50352(7) 0.0628(4) Uani 1 1 d . . . . .
H54 H 0.131355 -0.061435 0.509022 0.075 Uiso 1 1 calc R U . . .
C55 C 0.13015(7) 0.07783(12) 0.53442(7) 0.0578(3) Uani 1 1 d . . . . .
H55 H 0.121594 0.056750 0.560724 0.069 Uiso 1 1 calc R U . . .
C56 C 0.15471(5) 0.36729(10) 0.56690(5) 0.0475(3) Uani 1 1 d . . . . .
C57 C 0.20569(6) 0.37406(11) 0.56704(5) 0.0507(3) Uani 1 1 d . . . . .
H57 H 0.222353 0.315239 0.562712 0.061 Uiso 1 1 calc R U . . .
C58 C 0.23279(6) 0.46330(12) 0.57324(6) 0.0565(3) Uani 1 1 d . . . . .
H58 H 0.267314 0.464566 0.573000 0.068 Uiso 1 1 calc R U . . .
C59 C 0.21000(6) 0.55043(12) 0.57978(6) 0.0566(3) Uani 1 1 d . . . . .
H59 H 0.228433 0.611768 0.584020 0.068 Uiso 1 1 calc R U . . .
C60 C 0.15987(6) 0.54633(12) 0.58002(6) 0.0555(3) Uani 1 1 d . . . . .
H60 H 0.143550 0.605551 0.584382 0.067 Uiso 1 1 calc R U . . .
C61 C 0.13300(6) 0.45673(11) 0.57397(6) 0.0519(3) Uani 1 1 d . . . . .
H61 H 0.098677 0.456116 0.574652 0.062 Uiso 1 1 calc R U . . .
B1 B 0.12632(6) 0.26039(12) 0.56527(6) 0.0484(3) Uani 1 1 d . . . . .

loop_
_atom_site_aniso_label
_atom_site_aniso_U_11
_atom_site_aniso_U_22
_atom_site_aniso_U_33
_atom_site_aniso_U_23
_atom_site_aniso_U_13
_atom_site_aniso_U_12
Co1 0.04538(13) 0.02942(12) 0.04577(15) 0.000 0.02580(10) 0.000
N1 0.0464(5) 0.0322(4) 0.0486(5) 0.0011(4) 0.0262(4) -0.0005(4)
N2 0.0481(5) 0.0324(4) 0.0508(6) -0.0028(4) 0.0282(4) -0.0009(4)
N3 0.0442(5) 0.0336(4) 0.0420(5) 0.0011(4) 0.0236(4) 0.0018(3)
C1 0.0482(6) 0.0320(5) 0.0480(6) 0.0023(4) 0.0260(5) -0.0008(4)
C2 0.0518(6) 0.0299(5) 0.0479(6) 0.0014(4) 0.0278(5) -0.0002(4)
C3 0.0522(6) 0.0361(5) 0.0491(7) 0.0011(5) 0.0249(5) -0.0028(5)
C4 0.0526(7) 0.0460(7) 0.0560(8) 0.0010(5) 0.0247(6) -0.0008(5)
C5 0.0513(7) 0.0566(8) 0.0570(8) 0.0013(6) 0.0197(6) -0.0052(6)
C6 0.0606(8) 0.0530(8) 0.0509(7) -0.0018(6) 0.0185(6) -0.0076(6)
C7 0.0622(8) 0.0412(6) 0.0484(7) -0.0018(5) 0.0243(6) -0.0054(5)
C8 0.0558(7) 0.0355(5) 0.0464(6) 0.0009(4) 0.0250(5) -0.0020(5)
C9 0.0566(7) 0.0316(5) 0.0470(6) 0.0002(4) 0.0273(5) -0.0015(4)
C10 0.0602(7) 0.0356(5) 0.0499(7) -0.0006(5) 0.0291(6) 0.0005(5)
C11 0.0737(9) 0.0392(6) 0.0522(7) -0.0043(5) 0.0346(7) -0.0002(6)
C12 0.0722(9) 0.0442(7) 0.0484(7) -0.0066(5) 0.0272(6) -0.0065(6)
C13 0.0452(6) 0.0382(6) 0.0477(6) -0.0023(5) 0.0237(5) 0.0001(4)
C14 0.0455(6) 0.0389(6) 0.0503(7) -0.0013(5) 0.0226(5) 0.0002(4)
C15 0.0510(7) 0.0415(6) 0.0652(8) -0.0030(6) 0.0255(6) 0.0061(5)
C16 0.0506(7) 0.0568(8) 0.0726(10) -0.0080(7) 0.0323(7) 0.0051(6)
C17 0.0550(7) 0.0596(8) 0.0695(9) -0.0040(7) 0.0387(7) -0.0027(6)
C18 0.0520(7) 0.0446(6) 0.0623(8) 0.0021(6) 0.0325(6) -0.0002(5)
C19 0.0498(6) 0.0385(6) 0.0605(8) -0.0124(5) 0.0297(6) -0.0022(5)
C20 0.0681(9) 0.0521(8) 0.0792(11) -0.0164(7) 0.0493(8) -0.0079(6)
C21 0.0676(10) 0.0781(12) 0.1074(15) -0.0367(11) 0.0573(10) -0.0116(9)
C22 0.0560(9) 0.0882(14) 0.1130(16) -0.0414(13) 0.0396(10) 0.0050(9)
C23 0.0641(10) 0.0627(10) 0.0901(13) -0.0184(9) 0.0222(9) 0.0186(8)
C24 0.0568(7) 0.0446(7) 0.0652(9) -0.0083(6) 0.0255(6) 0.0068(6)
C25 0.0421(5) 0.0338(5) 0.0407(6) -0.0010(4) 0.0216(4) 0.0005(4)
C26 0.0521(6) 0.0329(5) 0.0492(7) -0.0025(4) 0.0275(5) -0.0002(4)
C27 0.0583(10) 0.0325(7) 0.0534(10) 0.000 0.0302(8) 0.000
C28 0.0645(8) 0.0385(6) 0.0575(8) -0.0062(5) 0.0354(6) -0.0023(5)
C29 0.0838(10) 0.0410(7) 0.0728(10) -0.0127(6) 0.0484(8) -0.0027(6)
C30 0.0998(13) 0.0334(6) 0.0843(12) -0.0066(7) 0.0568(10) -0.0012(7)
C31 0.0805(14) 0.0331(8) 0.0723(13) 0.000 0.0451(11) 0.000
C32 0.0501(6) 0.0326(5) 0.0437(6) 0.0009(4) 0.0274(5) 0.0015(4)
C33 0.0538(6) 0.0406(6) 0.0481(6) 0.0040(5) 0.0259(5) 0.0064(5)
C34 0.0695(8) 0.0504(7) 0.0459(7) 0.0080(5) 0.0287(6) 0.0113(6)
C35 0.0758(9) 0.0492(7) 0.0529(7) 0.0060(6) 0.0413(7) 0.0088(6)
C36 0.0601(7) 0.0476(7) 0.0593(8) 0.0023(6) 0.0379(6) 0.0062(5)
C37 0.0503(6) 0.0431(6) 0.0478(7) 0.0025(5) 0.0270(5) 0.0045(5)
C38 0.0514(6) 0.0432(6) 0.0526(7) -0.0009(5) 0.0273(5) -0.0014(5)
C39 0.0549(7) 0.0467(7) 0.0554(8) 0.0002(6) 0.0264(6) -0.0008(5)
C40 0.0554(7) 0.0507(7) 0.0564(8) -0.0036(6) 0.0214(6) 0.0046(6)
C41 0.0493(7) 0.0540(8) 0.0610(8) -0.0145(6) 0.0230(6) -0.0010(5)
C42 0.0544(7) 0.0540(8) 0.0630(9) -0.0089(6) 0.0314(7) -0.0090(6)
C43 0.0521(7) 0.0488(7) 0.0596(8) 0.0014(6) 0.0285(6) -0.0028(5)
C44 0.0502(7) 0.0491(7) 0.0594(8) 0.0046(6) 0.0258(6) -0.0040(5)
C45 0.0595(8) 0.0682(10) 0.0575(9) 0.0082(7) 0.0283(7) 0.0065(7)
C46 0.0708(10) 0.0791(12) 0.0587(9) 0.0061(8) 0.0329(8) 0.0005(8)
C47 0.0699(10) 0.0737(11) 0.0628(10) 0.0204(8) 0.0261(8) -0.0044(8)
C48 0.0604(8) 0.0572(9) 0.0738(10) 0.0169(8) 0.0222(7) 0.0004(7)
C49 0.0526(7) 0.0513(8) 0.0676(9) 0.0046(7) 0.0269(6) -0.0026(6)
C50 0.0456(6) 0.0452(7) 0.0593(8) 0.0002(5) 0.0250(6) -0.0029(5)
C51 0.0504(7) 0.0446(6) 0.0567(8) 0.0000(5) 0.0244(6) -0.0017(5)
C52 0.0553(7) 0.0525(8) 0.0584(8) -0.0018(6) 0.0270(6) -0.0023(6)
C53 0.0603(8) 0.0504(8) 0.0735(10) -0.0131(7) 0.0324(7) -0.0065(6)
C54 0.0688(9) 0.0435(7) 0.0848(11) -0.0069(7) 0.0402(8) -0.0121(6)
C55 0.0619(8) 0.0484(7) 0.0733(10) -0.0014(7) 0.0379(7) -0.0100(6)
C56 0.0516(6) 0.0449(6) 0.0493(7) 0.0010(5) 0.0240(5) -0.0025(5)
C57 0.0496(6) 0.0490(7) 0.0556(8) -0.0021(5) 0.0237(6) -0.0038(5)
C58 0.0520(7) 0.0600(9) 0.0604(8) -0.0054(6) 0.0263(6) -0.0098(6)
C59 0.0621(8) 0.0516(8) 0.0557(8) -0.0050(6) 0.0237(6) -0.0118(6)
C60 0.0614(8) 0.0477(7) 0.0576(8) -0.0044(6) 0.0247(6) -0.0016(6)
C61 0.0541(7) 0.0498(7) 0.0565(8) -0.0028(6) 0.0274(6) -0.0012(5)
B1 0.0485(7) 0.0443(7) 0.0580(9) 0.0019(6) 0.0276(6) -0.0021(5)

loop_
_atom_type_symbol
_atom_type_description
_atom_type_scat_dispersion_real
_atom_type_scat_dispersion_imag
_atom_type_scat_source
C C 0.0033 0.0016 'International Tables Vol C Tables 4.2.6.8 and 6.1.1.4'
H H 0.0000 0.0000 'International Tables Vol C Tables 4.2.6.8 and 6.1.1.4'
B B 0.0013 0.0007 'International Tables Vol C Tables 4.2.6.8 and 6.1.1.4'
Cl Cl 0.1484 0.1585 'International Tables Vol C Tables 4.2.6.8 and 6.1.1.4'
Co Co 0.3494 0.9721 'International Tables Vol C Tables 4.2.6.8 and 6.1.1.4'
N N 0.0061 0.0033 'International Tables Vol C Tables 4.2.6.8 and 6.1.1.4'
O O 0.0106 0.0060 'International Tables Vol C Tables 4.2.6.8 and 6.1.1.4'

loop_
_geom_angle_atom_site_label_1
_geom_angle_atom_site_label_2
_geom_angle_atom_site_label_3
_geom_angle
_geom_angle_site_symmetry_1
_geom_angle_site_symmetry_3
_geom_angle_publ_flag
N1 Co1 N1 165.51(6) 2_656 . ?
N2 Co1 N1 77.96(4) . . ?
N2 Co1 N1 91.67(5) 2_656 . ?
N2 Co1 N1 91.67(5) . 2_656 ?
N2 Co1 N1 77.96(4) 2_656 2_656 ?
N2 Co1 N2 89.36(6) . 2_656 ?
N3 Co1 N1 98.92(4) 2_656 2_656 ?
N3 Co1 N1 92.32(4) 2_656 . ?
N3 Co1 N1 98.92(4) . . ?
N3 Co1 N1 92.32(4) . 2_656 ?
N3 Co1 N2 96.23(4) 2_656 . ?
N3 Co1 N2 96.23(4) . 2_656 ?
N3 Co1 N2 173.71(4) . . ?
N3 Co1 N2 173.70(4) 2_656 2_656 ?
N3 Co1 N3 78.34(6) 2_656 . ?
C1 N1 Co1 113.04(8) . . ?
C1 N1 C13 121.18(11) . . ?
C13 N1 Co1 125.19(8) . . ?
C2 N2 Co1 113.01(8) . . ?
C2 N2 C19 117.91(11) . . ?
C19 N2 Co1 129.04(9) . . ?
C25 N3 Co1 113.18(8) . . ?
C25 N3 C32 119.29(10) . . ?
C32 N3 Co1 127.52(8) . . ?
N1 C1 C2 116.34(11) . . ?
N1 C1 C3 136.43(12) . . ?
C3 C1 C2 107.11(11) . . ?
N2 C2 C1 118.79(11) . . ?
N2 C2 C9 133.86(12) . . ?
C9 C2 C1 107.35(11) . . ?
C4 C3 C1 135.23(13) . . ?
C4 C3 C8 119.46(13) . . ?
C8 C3 C1 105.30(11) . . ?
C3 C4 H4 120.8 . . ?
C3 C4 C5 118.31(14) . . ?
C5 C4 H4 120.8 . . ?
C4 C5 H5 119.0 . . ?
C6 C5 C4 121.99(14) . . ?
C6 C5 H5 119.0 . . ?
C5 C6 H6 119.3 . . ?
C5 C6 C7 121.36(14) . . ?
C7 C6 H6 119.3 . . ?
C6 C7 C12 127.90(14) . . ?
C8 C7 C6 116.13(14) . . ?
C8 C7 C12 115.97(14) . . ?
C7 C8 C3 122.74(13) . . ?
C7 C8 C9 122.65(13) . . ?
C9 C8 C3 114.60(12) . . ?
C8 C9 C2 105.58(11) . . ?
C10 C9 C2 134.54(13) . . ?
C10 C9 C8 119.87(12) . . ?
C9 C10 H10 120.9 . . ?
C9 C10 C11 118.13(14) . . ?
C11 C10 H10 120.9 . . ?
C10 C11 H11 119.0 . . ?
C12 C11 C10 121.97(13) . . ?
C12 C11 H11 119.0 . . ?
C7 C12 H12 119.3 . . ?
C11 C12 C7 121.41(13) . . ?
C11 C12 H12 119.3 . . ?
C14 C13 N1 118.03(11) . . ?
C14 C13 C18 120.44(12) . . ?
C18 C13 N1 121.44(12) . . ?
C13 C14 H14 120.1 . . ?
C13 C14 C15 119.73(13) . . ?
C15 C14 H14 120.1 . . ?
C14 C15 H15 120.1 . . ?
C16 C15 C14 119.84(14) . . ?
C16 C15 H15 120.1 . . ?
C15 C16 H16 119.8 . . ?
C17 C16 C15 120.43(13) . . ?
C17 C16 H16 119.8 . . ?
C16 C17 H17 119.8 . . ?
C16 C17 C18 120.38(14) . . ?
C18 C17 H17 119.8 . . ?
C13 C18 H18 120.4 . . ?
C17 C18 C13 119.17(14) . . ?
C17 C18 H18 120.4 . . ?
C20 C19 N2 119.82(14) . . ?
C24 C19 N2 118.98(13) . . ?
C24 C19 C20 121.20(14) . . ?
C19 C20 H20 120.7 . . ?
C19 C20 C21 118.57(19) . . ?
C21 C20 H20 120.7 . . ?
C20 C21 H21 119.7 . . ?
C22 C21 C20 120.70(19) . . ?
C22 C21 H21 119.7 . . ?
C21 C22 H22 119.8 . . ?
C23 C22 C21 120.34(16) . . ?
C23 C22 H22 119.8 . . ?
C22 C23 H23 119.8 . . ?
C22 C23 C24 120.3(2) . . ?
C24 C23 H23 119.8 . . ?
C19 C24 C23 118.79(17) . . ?
C19 C24 H24 120.6 . . ?
C23 C24 H24 120.6 . . ?
N3 C25 C25 117.63(7) . 2_656 ?
N3 C25 C26 135.04(11) . . ?
C26 C25 C25 107.33(7) . 2_656 ?
C27 C26 C25 105.31(11) . . ?
C28 C26 C25 134.95(12) . . ?
C28 C26 C27 119.72(12) . . ?
C26 C27 C26 114.64(15) . 2_656 ?
C31 C27 C26 122.68(8) . 2_656 ?
C31 C27 C26 122.68(8) . . ?
C26 C28 H28 120.9 . . ?
C26 C28 C29 118.11(14) . . ?
C29 C28 H28 120.9 . . ?
C28 C29 H29 118.9 . . ?
C30 C29 C28 122.23(14) . . ?
C30 C29 H29 118.9 . . ?
C29 C30 H30 119.5 . . ?
C29 C30 C31 121.05(14) . . ?
C31 C30 H30 119.5 . . ?
C27 C31 C30 116.16(10) . . ?
C27 C31 C30 116.16(10) . 2_656 ?
C30 C31 C30 127.7(2) 2_656 . ?
C33 C32 N3 119.19(11) . . ?
C33 C32 C37 121.16(12) . . ?
C37 C32 N3 119.64(11) . . ?
C32 C33 H33 120.3 . . ?
C32 C33 C34 119.46(12) . . ?
C34 C33 H33 120.3 . . ?
C33 C34 H34 120.1 . . ?
C35 C34 C33 119.82(14) . . ?
C35 C34 H34 120.1 . . ?
C34 C35 H35 119.9 . . ?
C36 C35 C34 120.29(13) . . ?
C36 C35 H35 119.9 . . ?
C35 C36 H36 119.7 . . ?
C35 C36 C37 120.54(13) . . ?
C37 C36 H36 119.7 . . ?
C32 C37 H37 120.6 . . ?
C36 C37 C32 118.73(13) . . ?
C36 C37 H37 120.6 . . ?
C39 C38 C43 115.64(13) . . ?
C39 C38 B1 122.34(12) . . ?
C43 C38 B1 121.61(13) . . ?
C38 C39 H39 118.7 . . ?
C40 C39 C38 122.60(14) . . ?
C40 C39 H39 118.7 . . ?
C39 C40 H40 119.9 . . ?
C39 C40 C41 120.26(15) . . ?
C41 C40 H40 119.9 . . ?
C40 C41 H41 120.5 . . ?
C42 C41 C40 118.97(14) . . ?
C42 C41 H41 120.5 . . ?
C41 C42 H42 119.9 . . ?
C41 C42 C43 120.14(15) . . ?
C43 C42 H42 119.9 . . ?
C38 C43 H43 118.8 . . ?
C42 C43 C38 122.39(15) . . ?
C42 C43 H43 118.8 . . ?
C45 C44 B1 120.58(13) . . ?
C49 C44 C45 114.49(15) . . ?
C49 C44 B1 124.73(14) . . ?
C44 C45 H45 118.2 . . ?
C46 C45 C44 123.55(16) . . ?
C46 C45 H45 118.2 . . ?
C45 C46 H46 120.0 . . ?
C47 C46 C45 119.97(18) . . ?
C47 C46 H46 120.0 . . ?
C46 C47 H47 120.6 . . ?
C46 C47 C48 118.86(17) . . ?
C48 C47 H47 120.6 . . ?
C47 C48 H48 119.9 . . ?
C47 C48 C49 120.14(16) . . ?
C49 C48 H48 119.9 . . ?
C44 C49 H49 118.5 . . ?
C48 C49 C44 122.93(17) . . ?
C48 C49 H49 118.5 . . ?
C51 C50 C55 115.00(14) . . ?
C51 C50 B1 124.24(12) . . ?
C55 C50 B1 120.56(13) . . ?
C50 C51 H51 118.8 . . ?
C52 C51 C50 122.42(14) . . ?
C52 C51 H51 118.8 . . ?
C51 C52 H52 119.7 . . ?
C53 C52 C51 120.58(15) . . ?
C53 C52 H52 119.7 . . ?
C52 C53 H53 120.6 . . ?
C54 C53 C52 118.78(15) . . ?
C54 C53 H53 120.6 . . ?
C53 C54 H54 120.0 . . ?
C53 C54 C55 120.09(15) . . ?
C55 C54 H54 120.0 . . ?
C50 C55 H55 118.5 . . ?
C54 C55 C50 123.10(15) . . ?
C54 C55 H55 118.5 . . ?
C57 C56 B1 121.50(13) . . ?
C61 C56 C57 115.49(13) . . ?
C61 C56 B1 122.62(12) . . ?
C56 C57 H57 118.7 . . ?
C58 C57 C56 122.50(14) . . ?
C58 C57 H57 118.7 . . ?
C57 C58 H58 119.7 . . ?
C59 C58 C57 120.51(14) . . ?
C59 C58 H58 119.7 . . ?
C58 C59 H59 120.8 . . ?
C60 C59 C58 118.47(14) . . ?
C60 C59 H59 120.8 . . ?
C59 C60 H60 119.6 . . ?
C59 C60 C61 120.78(15) . . ?
C61 C60 H60 119.6 . . ?
C56 C61 H61 118.9 . . ?
C60 C61 C56 122.25(14) . . ?
C60 C61 H61 118.9 . . ?
C44 B1 C38 111.42(11) . . ?
C44 B1 C50 112.47(12) . . ?
C50 B1 C38 102.79(12) . . ?
C56 B1 C38 112.98(12) . . ?
C56 B1 C44 103.98(12) . . ?
C56 B1 C50 113.49(11) . . ?

loop_
_geom_bond_atom_site_label_1
_geom_bond_atom_site_label_2
_geom_bond_distance
_geom_bond_site_symmetry_2
_geom_bond_publ_flag
Co1 N1 2.1497(14) . ?
Co1 N1 2.1496(14) 2_656 ?
Co1 N2 2.1313(11) 2_656 ?
Co1 N2 2.1312(11) . ?
Co1 N3 2.1239(10) 2_656 ?
Co1 N3 2.1240(10) . ?
N1 C1 1.2848(16) . ?
N1 C13 1.4308(15) . ?
N2 C2 1.2732(18) . ?
N2 C19 1.4306(16) . ?
N3 C25 1.2747(15) . ?
N3 C32 1.4326(15) . ?
C1 C2 1.5069(17) . ?
C1 C3 1.4666(19) . ?
C2 C9 1.4633(18) . ?
C3 C4 1.373(2) . ?
C3 C8 1.4167(18) . ?
C4 H4 0.9500 . ?
C4 C5 1.416(2) . ?
C5 H5 0.9500 . ?
C5 C6 1.368(2) . ?
C6 H6 0.9500 . ?
C6 C7 1.410(2) . ?
C7 C8 1.4040(19) . ?
C7 C12 1.415(2) . ?
C8 C9 1.406(2) . ?
C9 C10 1.3830(18) . ?
C10 H10 0.9500 . ?
C10 C11 1.405(2) . ?
C11 H11 0.9500 . ?
C11 C12 1.371(2) . ?
C12 H12 0.9500 . ?
C13 C14 1.3833(18) . ?
C13 C18 1.3884(18) . ?
C14 H14 0.9500 . ?
C14 C15 1.3852(18) . ?
C15 H15 0.9500 . ?
C15 C16 1.381(2) . ?
C16 H16 0.9500 . ?
C16 C17 1.373(2) . ?
C17 H17 0.9500 . ?
C17 C18 1.387(2) . ?
C18 H18 0.9500 . ?
C19 C20 1.383(2) . ?
C19 C24 1.376(2) . ?
C20 H20 0.9500 . ?
C20 C21 1.387(2) . ?
C21 H21 0.9500 . ?
C21 C22 1.369(4) . ?
C22 H22 0.9500 . ?
C22 C23 1.363(3) . ?
C23 H23 0.9500 . ?
C23 C24 1.396(2) . ?
C24 H24 0.9500 . ?
C25 C25 1.501(2) 2_656 ?
C25 C26 1.4654(16) . ?
C26 C27 1.4106(16) . ?
C26 C28 1.3722(18) . ?
C27 C31 1.405(3) . ?
C28 H28 0.9500 . ?
C28 C29 1.413(2) . ?
C29 H29 0.9500 . ?
C29 C30 1.369(2) . ?
C30 H30 0.9500 . ?
C30 C31 1.4102(19) . ?
C32 C33 1.3814(19) . ?
C32 C37 1.3860(17) . ?
C33 H33 0.9500 . ?
C33 C34 1.3871(19) . ?
C34 H34 0.9500 . ?
C34 C35 1.381(2) . ?
C35 H35 0.9500 . ?
C35 C36 1.380(2) . ?
C36 H36 0.9500 . ?
C36 C37 1.3856(19) . ?
C37 H37 0.9500 . ?
C38 C39 1.394(2) . ?
C38 C43 1.4004(19) . ?
C38 B1 1.648(2) . ?
C39 H39 0.9500 . ?
C39 C40 1.380(2) . ?
C40 H40 0.9500 . ?
C40 C41 1.387(2) . ?
C41 H41 0.9500 . ?
C41 C42 1.377(2) . ?
C42 H42 0.9500 . ?
C42 C43 1.388(2) . ?
C43 H43 0.9500 . ?
C44 C45 1.401(2) . ?
C44 C49 1.397(2) . ?
C44 B1 1.640(2) . ?
C45 H45 0.9500 . ?
C45 C46 1.382(2) . ?
C46 H46 0.9500 . ?
C46 C47 1.374(3) . ?
C47 H47 0.9500 . ?
C47 C48 1.387(3) . ?
C48 H48 0.9500 . ?
C48 C49 1.387(2) . ?
C49 H49 0.9500 . ?
C50 C51 1.397(2) . ?
C50 C55 1.398(2) . ?
C50 B1 1.644(2) . ?
C51 H51 0.9500 . ?
C51 C52 1.384(2) . ?
C52 H52 0.9500 . ?
C52 C53 1.378(2) . ?
C53 H53 0.9500 . ?
C53 C54 1.375(3) . ?
C54 H54 0.9500 . ?
C54 C55 1.381(2) . ?
C55 H55 0.9500 . ?
C56 C57 1.3997(19) . ?
C56 C61 1.398(2) . ?
C56 B1 1.629(2) . ?
C57 H57 0.9500 . ?
C57 C58 1.386(2) . ?
C58 H58 0.9500 . ?
C58 C59 1.382(2) . ?
C59 H59 0.9500 . ?
C59 C60 1.379(2) . ?
C60 H60 0.9500 . ?
C60 C61 1.387(2) . ?
C61 H61 0.9500 . ?

loop_
_geom_torsion_atom_site_label_1
_geom_torsion_atom_site_label_2
_geom_torsion_atom_site_label_3
_geom_torsion_atom_site_label_4
_geom_torsion
_geom_torsion_site_symmetry_1
_geom_torsion_site_symmetry_2
_geom_torsion_site_symmetry_3
_geom_torsion_site_symmetry_4
_geom_torsion_publ_flag
Co1 N1 C1 C2 -9.92(13) . . . . ?
Co1 N1 C1 C3 174.61(12) . . . . ?
Co1 N1 C13 C14 69.27(15) . . . . ?
Co1 N1 C13 C18 -107.35(13) . . . . ?
Co1 N2 C2 C1 1.66(14) . . . . ?
Co1 N2 C2 C9 -178.27(11) . . . . ?
Co1 N2 C19 C20 -94.67(16) . . . . ?
Co1 N2 C19 C24 86.07(15) . . . . ?
Co1 N3 C25 C25 1.34(17) . . . 2_656 ?
Co1 N3 C25 C26 -177.90(12) . . . . ?
Co1 N3 C32 C33 71.23(14) . . . . ?
Co1 N3 C32 C37 -107.42(12) . . . . ?
N1 Co1 N1 C1 -36.82(8) 2_656 . . . ?
N1 Co1 N1 C13 134.43(10) 2_656 . . . ?
N1 Co1 N2 C2 -5.07(9) . . . . ?
N1 Co1 N2 C2 164.71(9) 2_656 . . . ?
N1 Co1 N2 C19 177.13(12) . . . . ?
N1 Co1 N2 C19 -13.09(11) 2_656 . . . ?
N1 Co1 N3 C25 98.13(9) 2_656 . . . ?
N1 Co1 N3 C25 -91.05(9) . . . . ?
N1 Co1 N3 C32 88.04(10) . . . . ?
N1 Co1 N3 C32 -82.78(10) 2_656 . . . ?
N1 C1 C2 N2 5.85(17) . . . . ?
N1 C1 C2 C9 -174.21(11) . . . . ?
N1 C1 C3 C4 -5.1(3) . . . . ?
N1 C1 C3 C8 173.41(14) . . . . ?
N1 C13 C14 C15 -177.96(13) . . . . ?
N1 C13 C18 C17 177.50(14) . . . . ?
N2 Co1 N1 C1 -80.71(9) 2_656 . . . ?
N2 Co1 N1 C1 8.28(9) . . . . ?
N2 Co1 N1 C13 90.54(10) 2_656 . . . ?
N2 Co1 N1 C13 179.53(10) . . . . ?
N2 Co1 N2 C2 86.77(9) 2_656 . . . ?
N2 Co1 N2 C19 -91.02(12) 2_656 . . . ?
N2 Co1 N3 C25 176.27(9) 2_656 . . . ?
N2 Co1 N3 C32 -4.65(10) 2_656 . . . ?
N2 C2 C9 C8 178.26(14) . . . . ?
N2 C2 C9 C10 -2.7(3) . . . . ?
N2 C19 C20 C21 -177.72(15) . . . . ?
N2 C19 C24 C23 176.28(14) . . . . ?
N3 Co1 N1 C1 -177.28(9) . . . . ?
N3 Co1 N1 C1 104.16(9) 2_656 . . . ?
N3 Co1 N1 C13 -6.03(10) . . . . ?
N3 Co1 N1 C13 -84.59(10) 2_656 . . . ?
N3 Co1 N2 C2 -96.13(9) 2_656 . . . ?
N3 Co1 N2 C19 86.08(11) 2_656 . . . ?
N3 Co1 N3 C25 -0.51(6) 2_656 . . . ?
N3 Co1 N3 C32 178.58(12) 2_656 . . . ?
N3 C25 C26 C27 -178.32(13) . . . . ?
N3 C25 C26 C28 3.4(3) . . . . ?
N3 C32 C33 C34 -179.55(12) . . . . ?
N3 C32 C37 C36 179.62(12) . . . . ?
C1 N1 C13 C14 -120.15(14) . . . . ?
C1 N1 C13 C18 63.23(18) . . . . ?
C1 C2 C9 C8 -1.67(13) . . . . ?
C1 C2 C9 C10 177.36(14) . . . . ?
C1 C3 C4 C5 177.72(14) . . . . ?
C1 C3 C8 C7 -177.32(12) . . . . ?
C1 C3 C8 C9 1.39(15) . . . . ?
C2 N2 C19 C20 87.62(16) . . . . ?
C2 N2 C19 C24 -91.63(16) . . . . ?
C2 C1 C3 C4 179.19(15) . . . . ?
C2 C1 C3 C8 -2.34(13) . . . . ?
C2 C9 C10 C11 -178.07(13) . . . . ?
C3 C1 C2 N2 -177.41(11) . . . . ?
C3 C1 C2 C9 2.53(13) . . . . ?
C3 C4 C5 C6 -0.1(2) . . . . ?
C3 C8 C9 C2 0.20(15) . . . . ?
C3 C8 C9 C10 -179.01(12) . . . . ?
C4 C3 C8 C7 1.4(2) . . . . ?
C4 C3 C8 C9 -179.85(12) . . . . ?
C4 C5 C6 C7 -0.1(2) . . . . ?
C5 C6 C7 C8 0.9(2) . . . . ?
C5 C6 C7 C12 -178.77(15) . . . . ?
C6 C7 C8 C3 -1.6(2) . . . . ?
C6 C7 C8 C9 179.85(13) . . . . ?
C6 C7 C12 C11 -179.69(15) . . . . ?
C7 C8 C9 C2 178.91(12) . . . . ?
C7 C8 C9 C10 -0.30(19) . . . . ?
C8 C3 C4 C5 -0.6(2) . . . . ?
C8 C7 C12 C11 0.7(2) . . . . ?
C8 C9 C10 C11 0.86(19) . . . . ?
C9 C10 C11 C12 -0.7(2) . . . . ?
C10 C11 C12 C7 -0.1(2) . . . . ?
C12 C7 C8 C3 178.14(13) . . . . ?
C12 C7 C8 C9 -0.5(2) . . . . ?
C13 N1 C1 C2 178.43(10) . . . . ?
C13 N1 C1 C3 3.0(2) . . . . ?
C13 C14 C15 C16 1.0(2) . . . . ?
C14 C13 C18 C17 1.0(2) . . . . ?
C14 C15 C16 C17 -0.4(3) . . . . ?
C15 C16 C17 C18 0.0(3) . . . . ?
C16 C17 C18 C13 -0.3(2) . . . . ?
C18 C13 C14 C15 -1.3(2) . . . . ?
C19 N2 C2 C1 179.72(11) . . . . ?
C19 N2 C2 C9 -0.2(2) . . . . ?
C19 C20 C21 C22 1.3(3) . . . . ?
C20 C19 C24 C23 -3.0(2) . . . . ?
C20 C21 C22 C23 -2.6(3) . . . . ?
C21 C22 C23 C24 1.1(3) . . . . ?
C22 C23 C24 C19 1.7(3) . . . . ?
C24 C19 C20 C21 1.5(2) . . . . ?
C25 N3 C32 C33 -109.73(13) . . . . ?
C25 N3 C32 C37 71.62(16) . . . . ?
C25 C25 C26 C27 2.39(15) 2_656 . . . ?
C25 C25 C26 C28 -175.87(16) 2_656 . . . ?
C25 C26 C27 C26 -0.94(6) . . . 2_656 ?
C25 C26 C27 C31 179.06(6) . . . . ?
C25 C26 C28 C29 178.40(15) . . . . ?
C26 C27 C31 C30 2.84(12) 2_656 . . 2_656 ?
C26 C27 C31 C30 2.84(12) . . . . ?
C26 C27 C31 C30 -177.16(12) . . . 2_656 ?
C26 C27 C31 C30 -177.16(12) 2_656 . . . ?
C26 C28 C29 C30 1.1(3) . . . . ?
C27 C26 C28 C29 0.3(2) . . . . ?
C28 C26 C27 C26 177.64(15) . . . 2_656 ?
C28 C26 C27 C31 -2.36(15) . . . . ?
C28 C29 C30 C31 -0.5(3) . . . . ?
C29 C30 C31 C27 -1.4(2) . . . . ?
C29 C30 C31 C30 178.6(2) . . . 2_656 ?
C32 N3 C25 C25 -177.83(12) . . . 2_656 ?
C32 N3 C25 C26 2.9(2) . . . . ?
C32 C33 C34 C35 0.5(2) . . . . ?
C33 C32 C37 C36 1.0(2) . . . . ?
C33 C34 C35 C36 -0.1(2) . . . . ?
C34 C35 C36 C37 0.2(2) . . . . ?
C35 C36 C37 C32 -0.7(2) . . . . ?
C37 C32 C33 C34 -0.9(2) . . . . ?
C38 C39 C40 C41 -0.7(2) . . . . ?
C39 C38 C43 C42 -0.4(2) . . . . ?
C39 C38 B1 C44 155.71(13) . . . . ?
C39 C38 B1 C50 -83.63(16) . . . . ?
C39 C38 B1 C56 39.07(19) . . . . ?
C39 C40 C41 C42 -0.2(2) . . . . ?
C40 C41 C42 C43 0.7(2) . . . . ?
C41 C42 C43 C38 -0.4(2) . . . . ?
C43 C38 C39 C40 1.0(2) . . . . ?
C43 C38 B1 C44 -31.97(19) . . . . ?
C43 C38 B1 C50 88.69(16) . . . . ?
C43 C38 B1 C56 -148.61(14) . . . . ?
C44 C45 C46 C47 1.0(3) . . . . ?
C45 C44 C49 C48 2.5(2) . . . . ?
C45 C44 B1 C38 -47.23(19) . . . . ?
C45 C44 B1 C50 -162.03(14) . . . . ?
C45 C44 B1 C56 74.77(16) . . . . ?
C45 C46 C47 C48 0.7(3) . . . . ?
C46 C47 C48 C49 -0.8(3) . . . . ?
C47 C48 C49 C44 -1.0(3) . . . . ?
C49 C44 C45 C46 -2.5(3) . . . . ?
C49 C44 B1 C38 138.31(14) . . . . ?
C49 C44 B1 C50 23.50(19) . . . . ?
C49 C44 B1 C56 -99.69(16) . . . . ?
C50 C51 C52 C53 1.4(2) . . . . ?
C51 C50 C55 C54 1.9(2) . . . . ?
C51 C50 B1 C38 96.63(15) . . . . ?
C51 C50 B1 C44 -143.43(14) . . . . ?
C51 C50 B1 C56 -25.7(2) . . . . ?
C51 C52 C53 C54 0.2(2) . . . . ?
C52 C53 C54 C55 -0.5(3) . . . . ?
C53 C54 C55 C50 -0.6(3) . . . . ?
C55 C50 C51 C52 -2.3(2) . . . . ?
C55 C50 B1 C38 -77.89(17) . . . . ?
C55 C50 B1 C44 42.05(18) . . . . ?
C55 C50 B1 C56 159.75(14) . . . . ?
C56 C57 C58 C59 0.2(2) . . . . ?
C57 C56 C61 C60 0.9(2) . . . . ?
C57 C56 B1 C38 -155.96(13) . . . . ?
C57 C56 B1 C44 83.08(16) . . . . ?
C57 C56 B1 C50 -39.44(19) . . . . ?
C57 C58 C59 C60 0.1(2) . . . . ?
C58 C59 C60 C61 0.2(2) . . . . ?
C59 C60 C61 C56 -0.7(2) . . . . ?
C61 C56 C57 C58 -0.6(2) . . . . ?
C61 C56 B1 C38 31.66(19) . . . . ?
C61 C56 B1 C44 -89.30(16) . . . . ?
C61 C56 B1 C50 148.18(14) . . . . ?
B1 C38 C39 C40 173.72(14) . . . . ?
B1 C38 C43 C42 -173.23(14) . . . . ?
B1 C44 C45 C46 -177.55(16) . . . . ?
B1 C44 C49 C48 177.28(15) . . . . ?
B1 C50 C51 C52 -177.13(13) . . . . ?
B1 C50 C55 C54 176.95(15) . . . . ?
B1 C56 C57 C58 -173.53(14) . . . . ?
B1 C56 C61 C60 173.68(14) . . . . ?

loop_
_smtbx_masks_void_nr
_smtbx_masks_void_average_x
_smtbx_masks_void_average_y
_smtbx_masks_void_average_z
_smtbx_masks_void_volume
_smtbx_masks_void_count_electrons
_smtbx_masks_void_content
1 0.250 0.250 0.000 506.8 149.1 '1 CH2Cl2,2 C6H14O'
2 0.250 0.750 0.500 506.8 149.1 '1 CH2Cl2,2 C6H14O'
3 0.750 0.250 0.500 506.8 149.1 '1 CH2Cl2,2 C6H14O'
4 0.750 0.750 0.000 506.8 149.1 '1 CH2Cl2,2 C6H14O'
